data_2224137
loop_
_publ_author_name
'Fronczek, Chris F.'
'D\"ur\"ust, Ya\,sar'
'Yildirim, Muhammet'
'Fronczek, Frank R.'

_publ_section_title
(3a<i>R</i>,6a<i>R</i>)-1-Phenyl-5-[(<i>R</i>)-1-phenylethyl]-3-[4-(trifluoromethyl)phenyl]-1,6a-dihydropyrrolo[3,4-<i>c</i>]pyrazole-4,6(3a<i>H</i>,5<i>H</i>)-dione
_journal_coeditor_code BX2247
_journal_issue 12
_journal_name_full 'Acta Crystallographica Section E'
_journal_page_first o3196
_journal_page_last o3197
_journal_paper_doi 10.1107/S1600536809049319
_journal_volume 65
_journal_year 2009
_chemical_formula_iupac 'C26 H20 F3 N3 O2'
_chemical_formula_moiety 'C26 H20 F3 N3 O2'
_chemical_formula_sum 'C26 H20 F3 N3 O2'
_chemical_formula_weight 463.45
_chemical_name_systematic
;
(3a<i>R</i>,6a<i>R</i>)-1-Phenyl-5-[(<i>R</i>)-1-phenylethyl]-3-[4-\
(trifluoromethyl)phenyl]-1,6a-dihydropyrrolo[3,4-<i>c</i>]pyrazole-\
4,6(3a<i>H</i>,5<i>H</i>)-dione
;
_space_group_IT_number 19
_symmetry_cell_setting orthorhombic
_symmetry_space_group_name_Hall 'P 2ac 2ab'
_symmetry_space_group_name_H-M 'P 21 21 21'
_atom_sites_solution_hydrogens geom
_atom_sites_solution_primary direct
_atom_sites_solution_secondary difmap
_audit_creation_method SHELXL-97
_cell_angle_alpha 90
_cell_angle_beta 90
_cell_angle_gamma 90
_cell_formula_units_Z 4
_cell_length_a 8.7982(15)
_cell_length_b 9.3064(15)
_cell_length_c 25.992(4)
_cell_measurement_reflns_used 3807
_cell_measurement_temperature 90.0(5)
_cell_measurement_theta_max 65.75
_cell_measurement_theta_min 3.40
_cell_volume 2128.2(6)
_computing_cell_refinement 'SAINT (Bruker, 2006)'
_computing_data_collection 'APEX2 (Bruker, 2006)'
_computing_data_reduction 'SAINT (Bruker, 2006)'
_computing_molecular_graphics 'ORTEP-3 for Windows (Farrugia, 1997)'
_computing_publication_material 'SHELXTL (Sheldrick, 2008)'
_computing_structure_refinement 'SHELXL97 (Sheldrick, 2008)'
_computing_structure_solution 'SHELXS97 (Sheldrick, 2008)'
_diffrn_ambient_temperature 90.0(5)
_diffrn_measured_fraction_theta_full 0.990
_diffrn_measured_fraction_theta_max 0.981
_diffrn_measurement_device_type 'Bruker Kappa APEXII CCD area-detector'
_diffrn_measurement_method 'phi and omega scans'
_diffrn_radiation_monochromator graphite
_diffrn_radiation_source 'fine-focus sealed tube'
_diffrn_radiation_type CuK\a
_diffrn_radiation_wavelength 1.54178
_diffrn_reflns_av_R_equivalents 0.0688
_diffrn_reflns_av_sigmaI/netI 0.0539
_diffrn_reflns_limit_h_max 10
_diffrn_reflns_limit_h_min -10
_diffrn_reflns_limit_k_max 10
_diffrn_reflns_limit_k_min -9
_diffrn_reflns_limit_l_max 31
_diffrn_reflns_limit_l_min -30
_diffrn_reflns_number 20719
_diffrn_reflns_theta_full 66.60
_diffrn_reflns_theta_max 68.88
_diffrn_reflns_theta_min 3.40
_exptl_absorpt_coefficient_mu 0.934
_exptl_absorpt_correction_T_max 0.972
_exptl_absorpt_correction_T_min 0.767
_exptl_absorpt_correction_type multi-scan
_exptl_absorpt_process_details '(SADABS; Sheldrick, 2004)'
_exptl_crystal_colour colourless
_exptl_crystal_density_diffrn 1.446
_exptl_crystal_density_method 'not measured'
_exptl_crystal_description lath
_exptl_crystal_F_000 960
_exptl_crystal_size_max 0.30
_exptl_crystal_size_mid 0.18
_exptl_crystal_size_min 0.03
_refine_diff_density_max 0.308
_refine_diff_density_min -0.179
_refine_ls_abs_structure_details 'Flack (1983), 1590 Friedel pairs'
_refine_ls_abs_structure_Flack -0.2(2)
_refine_ls_extinction_coef 0.0034(3)
_refine_ls_extinction_expression Fc^*^=kFc[1+0.001xFc^2^\l^3^/sin(2\q)]^-1/4^
_refine_ls_extinction_method 'SHELXL97 (Sheldrick, 2008)'
_refine_ls_goodness_of_fit_ref 1.030
_refine_ls_hydrogen_treatment constr
_refine_ls_matrix_type full
_refine_ls_number_parameters 309
_refine_ls_number_reflns 3822
_refine_ls_number_restraints 0
_refine_ls_restrained_S_all 1.030
_refine_ls_R_factor_all 0.0667
_refine_ls_R_factor_gt 0.0433
_refine_ls_shift/su_max 0.000
_refine_ls_shift/su_mean 0.000
_refine_ls_structure_factor_coef Fsqd
_refine_ls_weighting_details 'calc w=1/[\s^2^(Fo^2^)+(0.0512P)^2^+0.4052P] where P=(Fo^2^+2Fc^2^)/3'
_refine_ls_weighting_scheme calc
_refine_ls_wR_factor_gt 0.0965
_refine_ls_wR_factor_ref 0.1080
_reflns_number_gt 2959
_reflns_number_total 3822
_reflns_threshold_expression I>2\s(I)
_cod_data_source_file bx2247.cif
_cod_data_source_block I
_cod_database_code 2224137
_cod_database_fobs_code 2224137

loop_
_symmetry_equiv_pos_as_xyz
'x, y, z'
'-x+1/2, -y, z+1/2'
'-x, y+1/2, -z+1/2'
'x+1/2, -y+1/2, -z'

loop_
_atom_site_type_symbol
_atom_site_label
_atom_site_fract_x
_atom_site_fract_y
_atom_site_fract_z
_atom_site_U_iso_or_equiv
_atom_site_adp_type
_atom_site_calc_flag
_atom_site_refinement_flags
_atom_site_occupancy
_atom_site_disorder_assembly
_atom_site_disorder_group
F F1 0.2050(3) -0.3740(2) 0.74363(8) 0.0649(7) Uani d . 1 . .
F F2 0.0123(2) -0.2462(3) 0.76478(7) 0.0556(6) Uani d . 1 . .
F F3 0.2228(2) -0.2229(2) 0.80549(7) 0.0451(5) Uani d . 1 . .
O O1 0.4288(2) 0.4051(2) 0.67014(8) 0.0321(5) Uani d . 1 . .
O O2 0.5158(2) 0.4981(2) 0.49986(8) 0.0312(5) Uani d . 1 . .
N N1 0.4518(3) 0.4819(2) 0.58594(9) 0.0251(5) Uani d . 1 . .
N N2 0.4312(3) 0.1795(2) 0.51974(9) 0.0254(6) Uani d . 1 . .
N N3 0.3502(3) 0.0970(2) 0.55431(9) 0.0242(5) Uani d . 1 . .
C C1 0.4613(3) 0.3818(3) 0.62588(12) 0.0278(6) Uani d . 1 . .
C C2 0.5047(3) 0.4301(3) 0.53947(12) 0.0278(7) Uani d . 1 . .
C C3 0.5441(3) 0.2709(3) 0.54625(11) 0.0252(6) Uani d . 1 . .
H H3 0.6507 0.2485 0.5357 0.030 Uiso calc R 1 . .
C C4 0.5150(3) 0.2394(3) 0.60326(11) 0.0270(6) Uani d . 1 . .
H H4 0.6076 0.2018 0.6210 0.032 Uiso calc R 1 . .
C C5 0.3890(3) 0.1289(3) 0.60086(11) 0.0253(6) Uani d . 1 . .
C C6 0.4527(3) 0.1235(3) 0.46979(11) 0.0239(6) Uani d . 1 . .
C C7 0.3790(3) -0.0028(3) 0.45435(11) 0.0265(6) Uani d . 1 . .
H H7 0.3155 -0.0533 0.4777 0.032 Uiso calc R 1 . .
C C8 0.3995(3) -0.0536(3) 0.40461(11) 0.0284(7) Uani d . 1 . .
H H8 0.3496 -0.1392 0.3941 0.034 Uiso calc R 1 . .
C C9 0.4919(3) 0.0190(3) 0.37010(12) 0.0315(7) Uani d . 1 . .
H H9 0.5066 -0.0172 0.3363 0.038 Uiso calc R 1 . .
C C10 0.5626(4) 0.1450(3) 0.38552(11) 0.0310(7) Uani d . 1 . .
H H10 0.6254 0.1954 0.3619 0.037 Uiso calc R 1 . .
C C11 0.5429(3) 0.1988(3) 0.43503(11) 0.0281(7) Uani d . 1 . .
H H11 0.5906 0.2860 0.4450 0.034 Uiso calc R 1 . .
C C12 0.3202(4) 0.0518(3) 0.64432(11) 0.0274(7) Uani d . 1 . .
C C13 0.3844(4) 0.0538(3) 0.69304(11) 0.0312(7) Uani d . 1 . .
H H13 0.4651 0.1185 0.7003 0.037 Uiso calc R 1 . .
C C14 0.3318(4) -0.0378(3) 0.73130(11) 0.0321(7) Uani d . 1 . .
H H14 0.3778 -0.0376 0.7644 0.039 Uiso calc R 1 . .
C C15 0.2117(4) -0.1294(3) 0.72079(11) 0.0301(7) Uani d . 1 . .
C C16 0.1408(3) -0.1260(3) 0.67349(11) 0.0302(7) Uani d . 1 . .
H H16 0.0559 -0.1865 0.6671 0.036 Uiso calc R 1 . .
C C17 0.1931(3) -0.0344(3) 0.63522(11) 0.0279(7) Uani d . 1 . .
H H17 0.1425 -0.0304 0.6030 0.033 Uiso calc R 1 . .
C C18 0.3916(3) 0.6287(3) 0.59575(12) 0.0277(7) Uani d . 1 . .
H H18 0.3286 0.6223 0.6277 0.033 Uiso calc R 1 . .
C C19 0.5216(3) 0.7315(3) 0.60757(11) 0.0260(6) Uani d . 1 . .
C C20 0.5713(3) 0.7462(3) 0.65816(12) 0.0310(7) Uani d . 1 . .
H H20 0.5256 0.6896 0.6843 0.037 Uiso calc R 1 . .
C C21 0.6860(4) 0.8416(3) 0.67111(13) 0.0355(8) Uani d . 1 . .
H H21 0.7179 0.8506 0.7059 0.043 Uiso calc R 1 . .
C C22 0.7537(3) 0.9240(3) 0.63311(13) 0.0361(8) Uani d . 1 . .
H H22 0.8316 0.9904 0.6418 0.043 Uiso calc R 1 . .
C C23 0.7077(4) 0.9093(3) 0.58217(13) 0.0338(7) Uani d . 1 . .
H H23 0.7553 0.9648 0.5561 0.041 Uiso calc R 1 . .
C C24 0.5922(3) 0.8135(3) 0.56927(12) 0.0280(7) Uani d . 1 . .
H H24 0.5613 0.8039 0.5344 0.034 Uiso calc R 1 . .
C C25 0.2853(4) 0.6748(3) 0.55281(12) 0.0313(7) Uani d . 1 . .
H H25A 0.3429 0.6852 0.5208 0.047 Uiso calc R 1 . .
H H25B 0.2383 0.7670 0.5617 0.047 Uiso calc R 1 . .
H H25C 0.2059 0.6021 0.5482 0.047 Uiso calc R 1 . .
C C26 0.1630(4) -0.2415(4) 0.75849(12) 0.0402(8) Uani d . 1 . .

loop_
_atom_site_aniso_label
_atom_site_aniso_U_11
_atom_site_aniso_U_22
_atom_site_aniso_U_33
_atom_site_aniso_U_12
_atom_site_aniso_U_13
_atom_site_aniso_U_23
F1 0.110(2) 0.0300(11) 0.0548(13) 0.0067(13) 0.0139(13) 0.0070(10)
F2 0.0414(13) 0.0789(16) 0.0464(12) -0.0149(12) -0.0022(9) 0.0186(11)
F3 0.0419(12) 0.0597(13) 0.0336(10) 0.0020(10) -0.0040(8) 0.0095(9)
O1 0.0368(13) 0.0260(12) 0.0335(12) 0.0022(10) -0.0047(10) -0.0027(9)
O2 0.0277(11) 0.0264(11) 0.0394(12) -0.0006(9) 0.0035(9) 0.0002(9)
N1 0.0242(13) 0.0189(13) 0.0322(13) 0.0008(10) -0.0027(10) -0.0019(10)
N2 0.0193(12) 0.0227(13) 0.0343(13) -0.0037(10) 0.0008(10) -0.0049(10)
N3 0.0186(13) 0.0184(13) 0.0356(13) 0.0004(10) 0.0021(10) 0.0014(10)
C1 0.0204(15) 0.0238(16) 0.0391(17) 0.0026(13) -0.0037(12) -0.0027(13)
C2 0.0189(16) 0.0257(16) 0.0387(17) -0.0009(13) -0.0013(13) -0.0058(13)
C3 0.0156(14) 0.0202(15) 0.0397(16) -0.0008(12) -0.0007(12) -0.0054(12)
C4 0.0232(16) 0.0215(15) 0.0361(15) 0.0047(13) -0.0050(12) -0.0026(13)
C5 0.0184(15) 0.0230(15) 0.0343(16) 0.0052(12) -0.0034(12) -0.0021(13)
C6 0.0173(14) 0.0202(15) 0.0342(15) 0.0008(12) 0.0000(11) -0.0029(12)
C7 0.0193(15) 0.0217(15) 0.0385(17) -0.0025(13) 0.0023(12) 0.0005(13)
C8 0.0256(17) 0.0212(16) 0.0384(17) -0.0020(12) -0.0007(13) -0.0044(12)
C9 0.0281(17) 0.0299(18) 0.0366(16) -0.0020(14) 0.0015(13) -0.0022(13)
C10 0.0267(17) 0.0288(17) 0.0376(17) -0.0027(14) 0.0029(13) 0.0025(13)
C11 0.0215(15) 0.0234(16) 0.0394(17) -0.0035(13) 0.0006(13) -0.0021(12)
C12 0.0298(17) 0.0199(15) 0.0324(16) 0.0069(12) -0.0015(13) 0.0002(12)
C13 0.0306(17) 0.0242(17) 0.0388(17) 0.0004(14) -0.0054(14) -0.0065(13)
C14 0.0349(19) 0.0285(17) 0.0329(17) 0.0058(14) -0.0038(14) -0.0015(13)
C15 0.0307(18) 0.0284(17) 0.0311(15) 0.0043(15) -0.0005(13) 0.0027(14)
C16 0.0245(16) 0.0279(17) 0.0382(17) 0.0013(14) 0.0028(13) -0.0002(14)
C17 0.0251(16) 0.0282(17) 0.0304(16) 0.0037(13) 0.0003(13) 0.0002(13)
C18 0.0256(16) 0.0201(15) 0.0373(16) 0.0053(13) -0.0006(13) -0.0041(13)
C19 0.0212(15) 0.0159(14) 0.0408(16) 0.0056(12) -0.0040(12) -0.0036(12)
C20 0.0296(17) 0.0255(16) 0.0380(17) 0.0054(14) -0.0006(13) -0.0045(13)
C21 0.0290(18) 0.0323(19) 0.0452(19) 0.0071(15) -0.0062(15) -0.0105(15)
C22 0.0233(17) 0.0250(17) 0.060(2) -0.0008(14) -0.0023(15) -0.0122(15)
C23 0.0255(17) 0.0242(17) 0.052(2) 0.0040(14) 0.0048(14) -0.0017(14)
C24 0.0233(16) 0.0233(16) 0.0373(17) 0.0049(13) -0.0017(13) -0.0023(12)
C25 0.0278(17) 0.0238(16) 0.0424(18) 0.0029(14) -0.0029(14) -0.0014(13)
C26 0.045(2) 0.042(2) 0.0335(17) -0.0040(17) -0.0003(15) 0.0002(16)

loop_
_atom_type_symbol
_atom_type_description
_atom_type_scat_dispersion_real
_atom_type_scat_dispersion_imag
_atom_type_scat_source
C C 0.0181 0.0091 'International Tables Vol C Tables 4.2.6.8 and 6.1.1.4'
H H 0.0000 0.0000 'International Tables Vol C Tables 4.2.6.8 and 6.1.1.4'
N N 0.0311 0.0180 'International Tables Vol C Tables 4.2.6.8 and 6.1.1.4'
O O 0.0492 0.0322 'International Tables Vol C Tables 4.2.6.8 and 6.1.1.4'
F F 0.0727 0.0534 'International Tables Vol C Tables 4.2.6.8 and 6.1.1.4'

loop_
_geom_angle_atom_site_label_1
_geom_angle_atom_site_label_2
_geom_angle_atom_site_label_3
_geom_angle_site_symmetry_1
_geom_angle_site_symmetry_3
_geom_angle
_geom_angle_publ_flag
C2 N1 C1 . . 113.4(2) ?
C2 N1 C18 . . 126.2(2) ?
C1 N1 C18 . . 120.4(2) ?
N3 N2 C6 . . 117.5(2) ?
N3 N2 C3 . . 111.3(2) ?
C6 N2 C3 . . 123.5(2) ?
C5 N3 N2 . . 110.2(2) ?
O1 C1 N1 . . 125.1(3) ?
O1 C1 C4 . . 126.7(3) ?
N1 C1 C4 . . 108.1(2) ?
O2 C2 N1 . . 126.0(3) ?
O2 C2 C3 . . 125.8(3) ?
N1 C2 C3 . . 108.3(3) ?
N2 C3 C2 . . 110.5(2) ?
N2 C3 C4 . . 103.2(2) ?
C2 C3 C4 . . 105.0(2) ?
N2 C3 H3 . . 112.5 ?
C2 C3 H3 . . 112.5 ?
C4 C3 H3 . . 112.5 ?
C5 C4 C1 . . 112.3(2) ?
C5 C4 C3 . . 102.2(2) ?
C1 C4 C3 . . 105.0(2) ?
C5 C4 H4 . . 112.2 ?
C1 C4 H4 . . 112.2 ?
C3 C4 H4 . . 112.2 ?
N3 C5 C12 . . 119.9(3) ?
N3 C5 C4 . . 112.9(3) ?
C12 C5 C4 . . 127.0(3) ?
C11 C6 C7 . . 120.0(3) ?
C11 C6 N2 . . 119.2(3) ?
C7 C6 N2 . . 120.8(3) ?
C8 C7 C6 . . 119.5(3) ?
C8 C7 H7 . . 120.2 ?
C6 C7 H7 . . 120.2 ?
C9 C8 C7 . . 120.8(3) ?
C9 C8 H8 . . 119.6 ?
C7 C8 H8 . . 119.6 ?
C8 C9 C10 . . 119.2(3) ?
C8 C9 H9 . . 120.4 ?
C10 C9 H9 . . 120.4 ?
C9 C10 C11 . . 121.1(3) ?
C9 C10 H10 . . 119.5 ?
C11 C10 H10 . . 119.5 ?
C10 C11 C6 . . 119.3(3) ?
C10 C11 H11 . . 120.3 ?
C6 C11 H11 . . 120.3 ?
C13 C12 C17 . . 119.3(3) ?
C13 C12 C5 . . 121.8(3) ?
C17 C12 C5 . . 118.7(3) ?
C12 C13 C14 . . 120.6(3) ?
C12 C13 H13 . . 119.7 ?
C14 C13 H13 . . 119.7 ?
C15 C14 C13 . . 119.4(3) ?
C15 C14 H14 . . 120.3 ?
C13 C14 H14 . . 120.3 ?
C16 C15 C14 . . 120.4(3) ?
C16 C15 C26 . . 118.1(3) ?
C14 C15 C26 . . 121.3(3) ?
C15 C16 C17 . . 120.2(3) ?
C15 C16 H16 . . 119.9 ?
C17 C16 H16 . . 119.9 ?
C16 C17 C12 . . 119.8(3) ?
C16 C17 H17 . . 120.1 ?
C12 C17 H17 . . 120.1 ?
N1 C18 C25 . . 110.7(2) ?
N1 C18 C19 . . 110.2(2) ?
C25 C18 C19 . . 115.7(2) ?
N1 C18 H18 . . 106.6 ?
C25 C18 H18 . . 106.6 ?
C19 C18 H18 . . 106.6 ?
C20 C19 C24 . . 118.6(3) ?
C20 C19 C18 . . 119.2(3) ?
C24 C19 C18 . . 122.2(3) ?
C21 C20 C19 . . 121.4(3) ?
C21 C20 H20 . . 119.3 ?
C19 C20 H20 . . 119.3 ?
C22 C21 C20 . . 119.7(3) ?
C22 C21 H21 . . 120.2 ?
C20 C21 H21 . . 120.2 ?
C21 C22 C23 . . 119.9(3) ?
C21 C22 H22 . . 120.0 ?
C23 C22 H22 . . 120.0 ?
C22 C23 C24 . . 120.3(3) ?
C22 C23 H23 . . 119.9 ?
C24 C23 H23 . . 119.9 ?
C23 C24 C19 . . 120.1(3) ?
C23 C24 H24 . . 119.9 ?
C19 C24 H24 . . 119.9 ?
C18 C25 H25A . . 109.5 ?
C18 C25 H25B . . 109.5 ?
H25A C25 H25B . . 109.5 ?
C18 C25 H25C . . 109.5 ?
H25A C25 H25C . . 109.5 ?
H25B C25 H25C . . 109.5 ?
F2 C26 F3 . . 106.4(3) ?
F2 C26 F1 . . 106.1(3) ?
F3 C26 F1 . . 105.8(3) ?
F2 C26 C15 . . 112.8(3) ?
F3 C26 C15 . . 113.2(3) ?
F1 C26 C15 . . 111.9(3) ?

loop_
_geom_bond_atom_site_label_1
_geom_bond_atom_site_label_2
_geom_bond_site_symmetry_2
_geom_bond_distance
_geom_bond_publ_flag
F1 C26 . 1.344(4) ?
F2 C26 . 1.337(4) ?
F3 C26 . 1.342(4) ?
O1 C1 . 1.205(3) ?
O2 C2 . 1.213(4) ?
N1 C2 . 1.381(4) ?
N1 C1 . 1.397(4) ?
N1 C18 . 1.487(4) ?
N2 N3 . 1.381(3) ?
N2 C6 . 1.412(4) ?
N2 C3 . 1.477(4) ?
N3 C5 . 1.292(4) ?
C1 C4 . 1.525(4) ?
C2 C3 . 1.532(4) ?
C3 C4 . 1.532(4) ?
C3 H3 . 1.0000 ?
C4 C5 . 1.514(4) ?
C4 H4 . 1.0000 ?
C5 C12 . 1.469(4) ?
C6 C11 . 1.392(4) ?
C6 C7 . 1.401(4) ?
C7 C8 . 1.388(4) ?
C7 H7 . 0.9500 ?
C8 C9 . 1.386(4) ?
C8 H8 . 0.9500 ?
C9 C10 . 1.386(4) ?
C9 H9 . 0.9500 ?
C10 C11 . 1.391(4) ?
C10 H10 . 0.9500 ?
C11 H11 . 0.9500 ?
C12 C13 . 1.387(4) ?
C12 C17 . 1.396(4) ?
C13 C14 . 1.390(4) ?
C13 H13 . 0.9500 ?
C14 C15 . 1.385(5) ?
C14 H14 . 0.9500 ?
C15 C16 . 1.379(4) ?
C15 C26 . 1.494(4) ?
C16 C17 . 1.389(4) ?
C16 H16 . 0.9500 ?
C17 H17 . 0.9500 ?
C18 C25 . 1.519(4) ?
C18 C19 . 1.523(4) ?
C18 H18 . 1.0000 ?
C19 C20 . 1.393(4) ?
C19 C24 . 1.400(4) ?
C20 C21 . 1.386(4) ?
C20 H20 . 0.9500 ?
C21 C22 . 1.385(4) ?
C21 H21 . 0.9500 ?
C22 C23 . 1.391(4) ?
C22 H22 . 0.9500 ?
C23 C24 . 1.392(4) ?
C23 H23 . 0.9500 ?
C24 H24 . 0.9500 ?
C25 H25A . 0.9800 ?
C25 H25B . 0.9800 ?
C25 H25C . 0.9800 ?

loop_
_geom_hbond_atom_site_label_D
_geom_hbond_atom_site_label_H
_geom_hbond_atom_site_label_A
_geom_hbond_site_symmetry_A
_geom_hbond_distance_DH
_geom_hbond_distance_HA
_geom_hbond_distance_DA
_geom_hbond_angle_DHA
C18 H18 O1 . 1.00 2.47 2.859(4) 103
C8 H8 Cg1 3_456 0.95 2.58 3.491(3) 161

loop_
_geom_torsion_atom_site_label_1
_geom_torsion_atom_site_label_2
_geom_torsion_atom_site_label_3
_geom_torsion_atom_site_label_4
_geom_torsion_site_symmetry_1
_geom_torsion_site_symmetry_2
_geom_torsion_site_symmetry_3
_geom_torsion_site_symmetry_4
_geom_torsion
_geom_torsion_publ_flag
C6 N2 N3 C5 . . . . 154.5(3) ?
C3 N2 N3 C5 . . . . 3.9(3) ?
C2 N1 C1 O1 . . . . 176.3(3) ?
C18 N1 C1 O1 . . . . -2.8(4) ?
C2 N1 C1 C4 . . . . -5.3(3) ?
C18 N1 C1 C4 . . . . 175.6(2) ?
C1 N1 C2 O2 . . . . -175.9(3) ?
C18 N1 C2 O2 . . . . 3.1(5) ?
C1 N1 C2 C3 . . . . 5.2(3) ?
C18 N1 C2 C3 . . . . -175.8(3) ?
N3 N2 C3 C2 . . . . -115.0(3) ?
C6 N2 C3 C2 . . . . 96.5(3) ?
N3 N2 C3 C4 . . . . -3.1(3) ?
C6 N2 C3 C4 . . . . -151.7(2) ?
O2 C2 C3 N2 . . . . -71.1(4) ?
N1 C2 C3 N2 . . . . 107.8(3) ?
O2 C2 C3 C4 . . . . 178.2(3) ?
N1 C2 C3 C4 . . . . -2.9(3) ?
O1 C1 C4 C5 . . . . 71.2(4) ?
N1 C1 C4 C5 . . . . -107.2(3) ?
O1 C1 C4 C3 . . . . -178.5(3) ?
N1 C1 C4 C3 . . . . 3.1(3) ?
N2 C3 C4 C5 . . . . 1.4(3) ?
C2 C3 C4 C5 . . . . 117.2(2) ?
N2 C3 C4 C1 . . . . -116.0(2) ?
C2 C3 C4 C1 . . . . -0.2(3) ?
N2 N3 C5 C12 . . . . -178.4(2) ?
N2 N3 C5 C4 . . . . -2.9(3) ?
C1 C4 C5 N3 . . . . 112.9(3) ?
C3 C4 C5 N3 . . . . 0.9(3) ?
C1 C4 C5 C12 . . . . -72.1(4) ?
C3 C4 C5 C12 . . . . 175.9(3) ?
N3 N2 C6 C11 . . . . -175.5(3) ?
C3 N2 C6 C11 . . . . -28.7(4) ?
N3 N2 C6 C7 . . . . 7.4(4) ?
C3 N2 C6 C7 . . . . 154.2(3) ?
C11 C6 C7 C8 . . . . 1.4(4) ?
N2 C6 C7 C8 . . . . 178.5(3) ?
C6 C7 C8 C9 . . . . 0.0(4) ?
C7 C8 C9 C10 . . . . -0.9(5) ?
C8 C9 C10 C11 . . . . 0.4(5) ?
C9 C10 C11 C6 . . . . 1.0(5) ?
C7 C6 C11 C10 . . . . -1.9(4) ?
N2 C6 C11 C10 . . . . -179.1(3) ?
N3 C5 C12 C13 . . . . 162.7(3) ?
C4 C5 C12 C13 . . . . -12.0(5) ?
N3 C5 C12 C17 . . . . -12.5(4) ?
C4 C5 C12 C17 . . . . 172.8(3) ?
C17 C12 C13 C14 . . . . 5.6(4) ?
C5 C12 C13 C14 . . . . -169.6(3) ?
C12 C13 C14 C15 . . . . -1.5(5) ?
C13 C14 C15 C16 . . . . -2.5(5) ?
C13 C14 C15 C26 . . . . 172.8(3) ?
C14 C15 C16 C17 . . . . 2.5(5) ?
C26 C15 C16 C17 . . . . -173.0(3) ?
C15 C16 C17 C12 . . . . 1.6(4) ?
C13 C12 C17 C16 . . . . -5.6(4) ?
C5 C12 C17 C16 . . . . 169.7(3) ?
C2 N1 C18 C25 . . . . 43.8(4) ?
C1 N1 C18 C25 . . . . -137.3(3) ?
C2 N1 C18 C19 . . . . -85.4(3) ?
C1 N1 C18 C19 . . . . 93.5(3) ?
N1 C18 C19 C20 . . . . -88.0(3) ?
C25 C18 C19 C20 . . . . 145.5(3) ?
N1 C18 C19 C24 . . . . 92.7(3) ?
C25 C18 C19 C24 . . . . -33.8(4) ?
C24 C19 C20 C21 . . . . 1.3(4) ?
C18 C19 C20 C21 . . . . -178.0(3) ?
C19 C20 C21 C22 . . . . -0.4(4) ?
C20 C21 C22 C23 . . . . -0.7(5) ?
C21 C22 C23 C24 . . . . 0.9(5) ?
C22 C23 C24 C19 . . . . 0.1(4) ?
C20 C19 C24 C23 . . . . -1.2(4) ?
C18 C19 C24 C23 . . . . 178.1(3) ?
C16 C15 C26 F2 . . . . -50.1(4) ?
C14 C15 C26 F2 . . . . 134.5(3) ?
C16 C15 C26 F3 . . . . -171.0(3) ?
C14 C15 C26 F3 . . . . 13.6(5) ?
C16 C15 C26 F1 . . . . 69.5(4) ?
C14 C15 C26 F1 . . . . -105.9(4) ?

loop_
_cod_related_entry_id
_cod_related_entry_database
_cod_related_entry_code
1 ChemSpider 24743925
